data_4108458
loop_
_publ_author_name
'Jarugu Narasimha Moorthy'
'Subhas Samanta'
'Apurba L. Koner'
'Satyajit Saha'
'Werner M. Nau'

_publ_contact_author_address
;Departmet of chemistry
Indian Institute of Technology - Kanpur
Kanpur - 208 016
INDIA
;
_publ_contact_author_email moorthy@iitk.ac.in
_publ_contact_author_fax +915122597436
_publ_contact_author_name 'Prof. J. N. Moorthy'
_publ_contact_author_phone +915122597498
_publ_section_title
;
 Intramolecular O-H...O Hydrogen-Bond-Mediated Reversal in the
 Partitioning of Conformationally Restricted Triplet 1,4-Biradicals and
 Amplification of Diastereodifferentiation in Their Lifetimes
;
_journal_name_full 'Journal of the American Chemical Society'
_journal_page_first 13608
_journal_page_last 13617
_journal_paper_doi 10.1021/ja8032179
_journal_volume 130
_journal_year 2008
_chemical_formula_moiety 'C19 H20 O3'
_chemical_formula_sum 'C19 H20 O3'
_chemical_formula_weight 296.35
_chemical_name_common '(1S,2S,3S,4S)-3-hydroxy-2-methyl-3,4-diphenylcyclobutyl acetate'
_chemical_name_systematic
; 
 (1S,2S,3S,4S)-3-hydroxy-2-methyl-3,4-diphenylcyclobutyl acetate 
;
_space_group_IT_number 29
_symmetry_cell_setting orthorhombic
_symmetry_Int_Tables_number 29
_symmetry_space_group_name_Hall 'P 2c -2ac'
_symmetry_space_group_name_H-M 'P c a 21'
_atom_sites_solution_hydrogens geom
_atom_sites_solution_primary direct
_atom_sites_solution_secondary difmap
_audit_creation_method SHELXL-97
_cell_angle_alpha 90.00
_cell_angle_beta 90.00
_cell_angle_gamma 90.00
_cell_formula_units_Z 8
_cell_length_a 14.9428(13)
_cell_length_b 8.5306(7)
_cell_length_c 24.732(2)
_cell_measurement_temperature 293(2)
_cell_volume 3152.6(5)
_computing_cell_refinement 'Bruker SMART'
_computing_data_collection 'Bruker SMART'
_computing_data_reduction 'Bruker SAINT'
_computing_molecular_graphics 'Bruker SHELXTL'
_computing_publication_material 'Bruker SHELXTL'
_computing_structure_refinement 'SHELXL-97 (Sheldrick, 1997)'
_computing_structure_solution 'Bruker SHELXTL'
_diffrn_ambient_temperature 293(2)
_diffrn_measured_fraction_theta_full 0.999
_diffrn_measured_fraction_theta_max 0.999
_diffrn_measurement_device_type 'CCD area detector'
_diffrn_measurement_method 'phi and omega scans'
_diffrn_radiation_monochromator graphite
_diffrn_radiation_source 'fine-focus sealed tube'
_diffrn_radiation_type MoK\a
_diffrn_radiation_wavelength 0.71073
_diffrn_reflns_av_R_equivalents 0.0422
_diffrn_reflns_av_sigmaI/netI 0.0469
_diffrn_reflns_limit_h_max 18
_diffrn_reflns_limit_h_min -16
_diffrn_reflns_limit_k_max 10
_diffrn_reflns_limit_k_min -9
_diffrn_reflns_limit_l_max 30
_diffrn_reflns_limit_l_min -22
_diffrn_reflns_number 16771
_diffrn_reflns_theta_full 27.00
_diffrn_reflns_theta_max 27.00
_diffrn_reflns_theta_min 2.39
_exptl_absorpt_coefficient_mu 0.083
_exptl_absorpt_correction_type none
_exptl_crystal_colour colorless
_exptl_crystal_density_diffrn 1.249
_exptl_crystal_density_meas 0
_exptl_crystal_description Clusters
_exptl_crystal_F_000 1264
_exptl_crystal_size_max 0.20
_exptl_crystal_size_mid 0.10
_exptl_crystal_size_min 0.10
_refine_diff_density_max 0.778
_refine_diff_density_min -0.253
_refine_diff_density_rms 0.100
_refine_ls_abs_structure_details 'Flack H D (1983), Acta Cryst. A39, 876-881'
_refine_ls_abs_structure_Flack 1.5(16)
_refine_ls_extinction_method none
_refine_ls_goodness_of_fit_ref 1.034
_refine_ls_hydrogen_treatment mixed
_refine_ls_matrix_type full
_refine_ls_number_parameters 419
_refine_ls_number_reflns 5198
_refine_ls_number_restraints 1
_refine_ls_restrained_S_all 1.033
_refine_ls_R_factor_all 0.0922
_refine_ls_R_factor_gt 0.0812
_refine_ls_shift/su_max 0.010
_refine_ls_shift/su_mean 0.001
_refine_ls_structure_factor_coef Fsqd
_refine_ls_weighting_details 'calc w=1/[\s^2^(Fo^2^)+(0.1517P)^2^+0.0000P] where P=(Fo^2^+2Fc^2^)/3'
_refine_ls_weighting_scheme calc
_refine_ls_wR_factor_gt 0.1929
_refine_ls_wR_factor_ref 0.2078
_reflns_number_gt 4292
_reflns_number_total 5198
_reflns_threshold_expression >2sigma(I)
_cod_data_source_file ja8032179_si_006.cif
_cod_data_source_block 9-syn-CB2
_cod_original_cell_volume 3152.7(5)
_cod_database_code 4108458

loop_
_symmetry_equiv_pos_as_xyz
'x, y, z'
'-x, -y, z+1/2'
'x+1/2, -y, z'
'-x+1/2, y, z+1/2'

loop_
_atom_site_label
_atom_site_type_symbol
_atom_site_fract_x
_atom_site_fract_y
_atom_site_fract_z
_atom_site_U_iso_or_equiv
_atom_site_adp_type
_atom_site_occupancy
_atom_site_symmetry_multiplicity
_atom_site_calc_flag
_atom_site_refinement_flags
O1 O 0.8516(2) 0.8011(3) 0.12233(11) 0.0406(7) Uani 1 1 d .
H1 H 0.9046 0.7886 0.1119 0.061 Uiso 1 1 calc R
O2 O 0.4989(2) 0.3115(4) 1.07040(12) 0.0402(7) Uani 1 1 d .
H2A H 0.5525 0.2922 1.0782 0.060 Uiso 1 1 calc R
O3 O 0.39214(17) 0.7361(3) 1.01186(11) 0.0296(6) Uani 1 1 d .
O4 O 0.76045(16) 1.2327(3) 0.18185(11) 0.0270(6) Uani 1 1 d .
O5 O 0.62930(19) 1.1963(3) 0.13911(14) 0.0418(7) Uani 1 1 d .
O6 O 0.2582(2) 0.6788(3) 1.04765(13) 0.0392(7) Uani 1 1 d .
C1 C 0.7099(2) 0.9342(4) 0.23560(17) 0.0297(9) Uani 1 1 d .
C2 C 0.6339(3) 0.8404(5) 0.2445(2) 0.0380(10) Uani 1 1 d .
H2 H 0.6124 0.7762 0.2159 0.046 Uiso 1 1 calc R
C3 C 0.5894(3) 0.8388(5) 0.2938(2) 0.0474(12) Uani 1 1 d .
H3 H 0.5390 0.7725 0.2987 0.057 Uiso 1 1 calc R
C4 C 0.6182(3) 0.9334(5) 0.3357(2) 0.0420(11) Uani 1 1 d .
H4 H 0.5874 0.9340 0.3693 0.050 Uiso 1 1 calc R
C5 C 0.6925(3) 1.0272(5) 0.32776(17) 0.0362(9) Uani 1 1 d .
H5 H 0.7131 1.0920 0.3564 0.043 Uiso 1 1 calc R
C6 C 0.7373(3) 1.0284(5) 0.27874(17) 0.0335(9) Uani 1 1 d .
H6 H 0.7879 1.0947 0.2744 0.040 Uiso 1 1 calc R
C7 C 0.8902(2) 0.7571(4) 0.21685(15) 0.0253(8) Uani 1 1 d .
C8 C 0.9366(3) 0.8108(4) 0.26185(17) 0.0328(9) Uani 1 1 d .
H8 H 0.9464 0.9200 0.2665 0.039 Uiso 1 1 calc R
C9 C 0.9690(3) 0.7053(4) 0.30031(17) 0.0305(8) Uani 1 1 d .
H9 H 1.0011 0.7433 0.3308 0.037 Uiso 1 1 calc R
C10 C 0.9548(2) 0.5471(5) 0.29452(18) 0.0333(9) Uani 1 1 d .
H10 H 0.9757 0.4759 0.3212 0.040 Uiso 1 1 calc R
C11 C 0.9092(3) 0.4919(5) 0.24907(18) 0.0352(9) Uani 1 1 d .
H11 H 0.9000 0.3825 0.2443 0.042 Uiso 1 1 calc R
C12 C 0.8774(2) 0.5968(4) 0.21085(16) 0.0298(8) Uani 1 1 d .
H12 H 0.8464 0.5585 0.1800 0.036 Uiso 1 1 calc R
C13 C 0.8514(3) 0.8684(4) 0.17493(15) 0.0298(8) Uani 1 1 d .
C14 C 0.7526(3) 0.9306(4) 0.18143(18) 0.0315(9) Uani 1 1 d .
C15 C 0.7888(2) 1.0869(4) 0.15780(16) 0.0293(8) Uani 1 1 d .
H15 H 0.7816 1.0897 0.1176 0.035 Uiso 1 1 calc R
C16 C 0.8853(2) 1.0411(4) 0.17356(15) 0.0281(8) Uani 1 1 d .
C17 C 0.9622(3) 1.0861(5) 0.13675(19) 0.0373(10) Uani 1 1 d .
H17A H 1.0177 1.0387 0.1502 0.056 Uiso 1 1 calc R
H17B H 0.9686 1.2004 0.1362 0.056 Uiso 1 1 calc R
H17C H 0.9502 1.0482 0.1001 0.056 Uiso 1 1 calc R
C18 C 0.6752(2) 1.2728(4) 0.16968(17) 0.0301(8) Uani 1 1 d .
C19 C 0.6483(3) 1.4192(5) 0.1972(2) 0.0431(11) Uani 1 1 d .
H19A H 0.6775 1.5086 0.1796 0.065 Uiso 1 1 calc R
H19B H 0.6665 1.4147 0.2352 0.065 Uiso 1 1 calc R
H19C H 0.5832 1.4313 0.1949 0.065 Uiso 1 1 calc R
C20 C 0.5330(2) 0.2721(4) 0.97605(15) 0.0272(8) Uani 1 1 d .
C21 C 0.5140(2) 0.1098(5) 0.97993(18) 0.0312(8) Uani 1 1 d .
H21 H 0.4798 0.0711 1.0094 0.037 Uiso 1 1 calc R
C22 C 0.5453(3) 0.0079(4) 0.94087(18) 0.0338(9) Uani 1 1 d .
H22 H 0.5321 -0.1007 0.9438 0.041 Uiso 1 1 calc R
C23 C 0.5957(2) 0.0616(4) 0.89726(17) 0.0301(8) Uani 1 1 d .
H23 H 0.6168 -0.0090 0.8704 0.036 Uiso 1 1 calc R
C24 C 0.6143(3) 0.2199(5) 0.89397(18) 0.0335(9) Uani 1 1 d .
H24 H 0.6489 0.2583 0.8646 0.040 Uiso 1 1 calc R
C25 C 0.5835(3) 0.3234(4) 0.93276(17) 0.0321(9) Uani 1 1 d .
H25 H 0.5974 0.4317 0.9296 0.039 Uiso 1 1 calc R
C26 C 0.3503(2) 0.4311(4) 0.95783(16) 0.0251(8) Uani 1 1 d .
C27 C 0.3771(3) 0.5250(5) 0.91446(16) 0.0309(9) Uani 1 1 d .
H27 H 0.4269 0.5932 0.9186 0.037 Uiso 1 1 calc R
C28 C 0.3320(3) 0.5199(5) 0.86546(17) 0.0335(9) Uani 1 1 d .
H28 H 0.3504 0.5864 0.8367 0.040 Uiso 1 1 calc R
C29 C 0.2615(3) 0.4203(4) 0.85810(17) 0.0348(9) Uani 1 1 d .
H29 H 0.2324 0.4148 0.8240 0.042 Uiso 1 1 calc R
C30 C 0.2330(3) 0.3280(5) 0.90026(19) 0.0380(10) Uani 1 1 d .
H30 H 0.1826 0.2614 0.8957 0.046 Uiso 1 1 calc R
C31 C 0.2776(3) 0.3321(4) 0.94941(18) 0.0320(9) Uani 1 1 d .
H31 H 0.2582 0.2658 0.9779 0.038 Uiso 1 1 calc R
C32 C 0.4946(3) 0.3802(4) 1.01821(16) 0.0296(8) Uani 1 1 d .
C33 C 0.3941(2) 0.4339(4) 1.01262(16) 0.0273(8) Uani 1 1 d .
C34 C 0.4261(3) 0.5934(4) 1.03512(17) 0.0299(8) Uani 1 1 d .
C35 C 0.5217(3) 0.5557(4) 1.02013(17) 0.0323(9) Uani 1 1 d .
H35 H 0.5337 0.5935 0.9826 0.039 Uiso 1 1 calc R
C36 C 0.5978(3) 0.6077(5) 1.05708(19) 0.0407(10) Uani 1 1 d .
H36A H 0.6052 0.7216 1.0545 0.061 Uiso 1 1 calc R
H36B H 0.6533 0.5558 1.0460 0.061 Uiso 1 1 calc R
H36C H 0.5837 0.5791 1.0945 0.061 Uiso 1 1 calc R
C37 C 0.3057(3) 0.7650(5) 1.02195(16) 0.0306(8) Uani 1 1 d .
C38 C 0.2776(3) 0.9205(5) 0.9987(2) 0.0397(10) Uani 1 1 d .
H38A H 0.2123 0.9302 1.0006 0.060 Uiso 1 1 calc R
H38B H 0.2969 0.9272 0.9609 0.060 Uiso 1 1 calc R
H38C H 0.3053 1.0054 1.0195 0.060 Uiso 1 1 calc R
H101 H 0.898(2) 1.076(4) 0.2090(16) 0.012(8) Uiso 1 1 d .
H102 H 0.417(2) 0.603(4) 1.0724(17) 0.013(8) Uiso 1 1 d .
H103 H 0.356(3) 0.377(5) 1.0370(19) 0.033(11) Uiso 1 1 d .
H104 H 0.723(2) 0.871(4) 0.1485(15) 0.010(8) Uiso 1 1 d .

loop_
_atom_site_aniso_label
_atom_site_aniso_U_11
_atom_site_aniso_U_22
_atom_site_aniso_U_33
_atom_site_aniso_U_23
_atom_site_aniso_U_13
_atom_site_aniso_U_12
O1 0.0542(19) 0.0431(16) 0.0246(16) -0.0116(13) -0.0040(13) 0.0133(14)
O2 0.0474(18) 0.0457(17) 0.0273(16) 0.0102(13) -0.0038(13) 0.0073(14)
O3 0.0322(14) 0.0284(13) 0.0283(15) 0.0032(11) -0.0041(11) -0.0009(10)
O4 0.0266(13) 0.0314(13) 0.0230(14) -0.0010(11) -0.0041(11) 0.0050(10)
O5 0.0322(15) 0.0411(16) 0.0520(19) 0.0000(14) -0.0153(14) 0.0016(13)
O6 0.0398(16) 0.0392(15) 0.0387(17) 0.0023(14) 0.0043(13) 0.0002(13)
C1 0.0276(19) 0.0254(17) 0.036(2) -0.0001(15) -0.0069(17) 0.0062(14)
C2 0.033(2) 0.0279(19) 0.053(3) 0.0019(18) -0.011(2) -0.0012(16)
C3 0.033(2) 0.037(2) 0.072(4) 0.018(2) 0.004(2) -0.0034(18)
C4 0.031(2) 0.049(3) 0.046(3) 0.018(2) 0.0073(19) 0.0119(18)
C5 0.032(2) 0.047(2) 0.030(2) 0.0037(18) 0.0017(17) 0.0029(18)
C6 0.032(2) 0.038(2) 0.031(2) 0.0001(16) 0.0007(17) -0.0016(17)
C7 0.0269(18) 0.0263(18) 0.023(2) -0.0061(14) 0.0050(14) 0.0039(14)
C8 0.042(2) 0.0267(19) 0.029(2) -0.0052(16) 0.0007(17) 0.0042(16)
C9 0.035(2) 0.032(2) 0.025(2) -0.0019(16) -0.0019(16) 0.0081(16)
C10 0.0271(19) 0.035(2) 0.038(3) 0.0093(17) 0.0017(16) 0.0017(16)
C11 0.034(2) 0.0274(19) 0.044(3) -0.0002(17) 0.0029(18) 0.0013(16)
C12 0.0267(18) 0.032(2) 0.031(2) -0.0037(16) 0.0003(16) -0.0030(15)
C13 0.037(2) 0.0340(19) 0.019(2) -0.0066(15) -0.0026(15) 0.0054(16)
C14 0.033(2) 0.0325(19) 0.029(2) -0.0039(16) -0.0114(16) -0.0001(16)
C15 0.035(2) 0.0324(19) 0.021(2) -0.0010(15) -0.0055(15) 0.0061(15)
C16 0.032(2) 0.0359(19) 0.017(2) 0.0008(15) 0.0010(15) 0.0064(15)
C17 0.034(2) 0.046(2) 0.032(2) 0.0068(18) 0.0061(17) 0.0092(17)
C18 0.0269(19) 0.0318(19) 0.031(2) 0.0100(16) -0.0004(16) 0.0033(15)
C19 0.033(2) 0.048(3) 0.048(3) -0.010(2) -0.0007(19) 0.0110(18)
C20 0.0259(17) 0.0313(19) 0.024(2) 0.0020(15) -0.0061(14) 0.0006(14)
C21 0.0242(19) 0.036(2) 0.034(2) 0.0021(17) -0.0011(16) -0.0054(15)
C22 0.029(2) 0.0279(18) 0.045(3) -0.0029(18) -0.0057(17) -0.0052(16)
C23 0.032(2) 0.0303(18) 0.028(2) -0.0049(16) -0.0051(17) 0.0039(15)
C24 0.034(2) 0.037(2) 0.030(2) 0.0033(17) 0.0011(17) 0.0019(16)
C25 0.039(2) 0.0227(17) 0.034(2) 0.0045(16) -0.0009(18) -0.0005(15)
C26 0.0241(18) 0.0230(17) 0.028(2) -0.0005(15) 0.0043(14) 0.0022(14)
C27 0.0277(19) 0.038(2) 0.027(2) 0.0052(16) 0.0008(15) -0.0074(16)
C28 0.0303(19) 0.046(2) 0.024(2) 0.0014(17) -0.0018(16) 0.0044(17)
C29 0.030(2) 0.043(2) 0.031(2) -0.0122(17) -0.0060(16) 0.0089(17)
C30 0.030(2) 0.035(2) 0.049(3) -0.0132(19) -0.0078(19) -0.0014(16)
C31 0.0267(19) 0.0237(18) 0.046(3) 0.0027(17) -0.0010(16) -0.0005(14)
C32 0.034(2) 0.034(2) 0.0209(19) 0.0051(15) -0.0034(15) 0.0044(16)
C33 0.0267(19) 0.0274(18) 0.028(2) 0.0064(15) 0.0044(16) 0.0006(14)
C34 0.033(2) 0.032(2) 0.025(2) 0.0018(16) -0.0051(16) -0.0007(16)
C35 0.042(2) 0.0290(19) 0.026(2) -0.0013(16) -0.0029(17) 0.0016(16)
C36 0.033(2) 0.049(2) 0.040(3) -0.011(2) -0.0061(18) 0.0059(18)
C37 0.032(2) 0.038(2) 0.022(2) -0.0042(16) -0.0037(16) -0.0035(16)
C38 0.042(2) 0.038(2) 0.039(2) 0.0051(18) -0.0091(19) 0.0060(17)

loop_
_atom_type_symbol
_atom_type_description
_atom_type_scat_dispersion_real
_atom_type_scat_dispersion_imag
_atom_type_scat_source
C C 0.0033 0.0016 'International Tables Vol C Tables 4.2.6.8 and 6.1.1.4'
H H 0.0000 0.0000 'International Tables Vol C Tables 4.2.6.8 and 6.1.1.4'
O O 0.0106 0.0060 'International Tables Vol C Tables 4.2.6.8 and 6.1.1.4'

loop_
_geom_angle_atom_site_label_1
_geom_angle_atom_site_label_2
_geom_angle_atom_site_label_3
_geom_angle
C37 O3 C34 114.9(3)
C18 O4 C15 113.8(3)
C6 C1 C2 116.4(4)
C6 C1 C14 125.1(3)
C2 C1 C14 118.4(4)
C3 C2 C1 121.9(4)
C4 C3 C2 120.3(4)
C3 C4 C5 118.7(4)
C4 C5 C6 121.1(4)
C5 C6 C1 121.5(4)
C12 C7 C8 118.6(4)
C12 C7 C13 119.3(3)
C8 C7 C13 122.1(3)
C7 C8 C9 120.4(3)
C10 C9 C8 120.6(4)
C9 C10 C11 119.4(4)
C12 C11 C10 119.9(4)
C11 C12 C7 121.1(4)
O1 C13 C7 111.8(3)
O1 C13 C16 111.2(3)
C7 C13 C16 118.7(3)
O1 C13 C14 103.4(3)
C7 C13 C14 119.9(3)
C16 C13 C14 89.3(3)
C1 C14 C15 118.1(3)
C1 C14 C13 120.1(3)
C15 C14 C13 85.7(3)
O4 C15 C16 112.9(3)
O4 C15 C14 118.9(3)
C16 C15 C14 90.7(3)
C17 C16 C15 119.5(3)
C17 C16 C13 119.9(3)
C15 C16 C13 86.6(3)
O5 C18 O4 122.4(4)
O5 C18 C19 126.0(4)
O4 C18 C19 111.6(3)
C25 C20 C21 118.1(4)
C25 C20 C32 123.4(3)
C21 C20 C32 118.4(4)
C22 C21 C20 120.0(4)
C21 C22 C23 121.2(4)
C24 C23 C22 118.4(4)
C23 C24 C25 121.1(4)
C20 C25 C24 121.1(3)
C31 C26 C27 117.2(4)
C31 C26 C33 119.0(3)
C27 C26 C33 123.9(3)
C28 C27 C26 120.9(4)
C29 C28 C27 120.7(4)
C28 C29 C30 119.6(4)
C29 C30 C31 120.1(4)
C30 C31 C26 121.5(4)
O2 C32 C20 111.1(3)
O2 C32 C35 111.0(3)
C20 C32 C35 120.8(3)
O2 C32 C33 104.1(3)
C20 C32 C33 118.7(3)
C35 C32 C33 88.3(3)
C26 C33 C34 118.2(3)
C26 C33 C32 119.3(3)
C34 C33 C32 86.0(3)
O3 C34 C35 114.5(3)
O3 C34 C33 119.5(3)
C35 C34 C33 91.0(3)
C34 C35 C36 119.8(4)
C34 C35 C32 88.0(3)
C36 C35 C32 119.6(3)
O6 C37 O3 123.7(4)
O6 C37 C38 125.2(4)
O3 C37 C38 111.1(3)

loop_
_geom_bond_atom_site_label_1
_geom_bond_atom_site_label_2
_geom_bond_distance
O1 C13 1.422(5)
O2 C32 1.419(5)
O3 C37 1.339(5)
O3 C34 1.439(5)
O4 C18 1.353(4)
O4 C15 1.442(4)
O5 C18 1.212(5)
O6 C37 1.203(5)
C1 C6 1.397(6)
C1 C2 1.406(5)
C1 C14 1.484(6)
C2 C3 1.389(7)
C3 C4 1.383(7)
C4 C5 1.383(6)
C5 C6 1.385(6)
C7 C12 1.389(5)
C7 C8 1.389(5)
C7 C13 1.521(5)
C8 C9 1.396(6)
C9 C10 1.374(5)
C10 C11 1.396(6)
C11 C12 1.386(6)
C13 C16 1.558(6)
C13 C14 1.577(5)
C14 C15 1.553(5)
C15 C16 1.544(5)
C16 C17 1.516(5)
C18 C19 1.477(6)
C20 C25 1.381(6)
C20 C21 1.416(5)
C20 C32 1.505(5)
C21 C22 1.381(6)
C22 C23 1.393(6)
C23 C24 1.381(5)
C24 C25 1.383(6)
C26 C31 1.391(5)
C26 C27 1.397(5)
C26 C33 1.505(5)
C27 C28 1.387(6)
C28 C29 1.366(6)
C29 C30 1.374(6)
C30 C31 1.387(6)
C32 C35 1.552(5)
C32 C33 1.576(5)
C33 C34 1.545(5)
C34 C35 1.511(6)
C35 C36 1.524(6)
C37 C38 1.506(6)
